data_1530739
loop_
_publ_author_name
'Serafin, M.'
'Hoppe, R.'

_publ_section_title
;
 Zur Kenntnis von Rb Nb O3 - ein Metaniobat mit Pyrgomstruktur
;
_journal_name_full 'Journal of the Less-Common Metals'
_journal_page_first 299
_journal_page_last 316
_journal_volume 76
_journal_year 1980
_chemical_formula_sum 'Nb O3 Rb'
_chemical_name_systematic 'Rb Nb O3'
_space_group_IT_number 2
_symmetry_space_group_name_Hall '-P 1'
_symmetry_space_group_name_H-M 'P -1'
_cell_angle_alpha 94.6
_cell_angle_beta 93.53
_cell_angle_gamma 113.83
_cell_formula_units_Z 4
_cell_length_a 8.882
_cell_length_b 8.395
_cell_length_c 5.109
_cell_volume 345.501
_citation_journal_id_ASTM JCOMAH
_cod_data_source_file Serafin_JCOMAH_1980_598.cif
_cod_data_source_block Nb1O3Rb1
_cod_original_cell_volume 345.5007
_cod_original_formula_sum 'Nb1 O3 Rb1'
_cod_database_code 1530739

loop_
_symmetry_equiv_pos_as_xyz
x,y,z
-x,-y,-z

loop_
_atom_site_label
_atom_site_type_symbol
_atom_site_fract_x
_atom_site_fract_y
_atom_site_fract_z
_atom_site_occupancy
_atom_site_U_iso_or_equiv
O5 O-2 0.317 0.891 0.594 1 0.0
O3 O-2 0.273 0.22 0.712 1 0.0
Rb2 Rb+1 0.5 0.5 0.5 1 0.0
Nb1 Nb+5 0.1441 0.2147 -0.0029 1 0.0
Rb1 Rb+1 0 0.5 0.5 1 0.0
O6 O-2 0.23 0.438 0.147 1 0.0
O2 O-2 -0.009 0.073 0.262 1 0.0
Nb2 Nb+5 0.8129 0.0113 0.5302 1 0.0
O1 O-2 0.296 0.121 0.197 1 0.0
Rb3 Rb+1 0.4026 0.7958 0.0844 1 0.0
O4 O-2 0.044 0.781 0.218 1 0.0
